data_4308814
loop_
_publ_author_name
'M. Tyler Caudle'
'William W. Brennessel'
'Victor G. Young'

_publ_contact_author_address
;
Department of Chemistry and Biochemistry
Arizona State University
College of Liberal Arts and Sciences
P.O. Box 871604
Tempe, AZ, 85287-1604
;
_publ_contact_author_email Tcaudle@asu.edu
_publ_contact_author_fax '480 965 2747'
_publ_contact_author_name 'Professor Tyler Caudle'
_publ_contact_author_phone '480 965 5178'
_publ_section_title
;
Structural Variability and Dynamics in Carboxylato- and Carbamatomagnesium
Bromides. Relationship to the Carboxylate Shift
;
_journal_name_full 'Inorganic Chemistry'
_journal_page_first 3233
_journal_page_last 3240
_journal_paper_doi 10.1021/ic048442p
_journal_volume 44
_journal_year 2005
_chemical_formula_moiety 'C16 H24 Br Mg N O4'
_chemical_formula_sum 'C16 H24 Br Mg N O4'
_chemical_formula_weight 398.58
_chemical_name_common 00036aa
_chemical_name_systematic
; 
 ? 
;
_space_group_IT_number 2
_symmetry_cell_setting triclinic
_symmetry_space_group_name_Hall '-P 1'
_symmetry_space_group_name_H-M 'P -1'
_atom_sites_solution_hydrogens geom
_atom_sites_solution_primary direct
_atom_sites_solution_secondary difmap
_audit_creation_method SHELXL-97
_cell_angle_alpha 72.152(3)
_cell_angle_beta 87.777(3)
_cell_angle_gamma 63.519(3)
_cell_formula_units_Z 2
_cell_length_a 9.3991(16)
_cell_length_b 9.8576(17)
_cell_length_c 11.5833(19)
_cell_measurement_reflns_used 2236
_cell_measurement_temperature 173(2)
_cell_measurement_theta_max 25.05
_cell_measurement_theta_min 2.437
_cell_volume 908.3(3)
_computing_cell_refinement 'SAINT (Bruker, 1999)'
_computing_data_collection 'SMART (Bruker, 1999)'
_computing_data_reduction 'SHELXL-97 (Sheldrick, 1997)'
_computing_molecular_graphics 'SHELXL-97 (Sheldrick, 1997)'
_computing_publication_material 'SHELXL-97 (Sheldrick, 1997)'
_computing_structure_refinement 'SHELXL-97 (Sheldrick, 1997)'
_computing_structure_solution 'SHELXS-97 (Sheldrick, 1990)'
_diffrn_ambient_temperature 173(2)
_diffrn_measured_fraction_theta_full 0.980
_diffrn_measured_fraction_theta_max 0.980
_diffrn_measurement_device_type 'Bruker CCD'
_diffrn_measurement_method 'omega and psi scans'
_diffrn_radiation_monochromator graphite
_diffrn_radiation_source 'fine-focus sealed tube'
_diffrn_radiation_type MoK\a
_diffrn_radiation_wavelength 0.71073
_diffrn_reflns_av_R_equivalents 0.0250
_diffrn_reflns_av_sigmaI/netI 0.0360
_diffrn_reflns_limit_h_max 11
_diffrn_reflns_limit_h_min -11
_diffrn_reflns_limit_k_max 11
_diffrn_reflns_limit_k_min -10
_diffrn_reflns_limit_l_max 13
_diffrn_reflns_limit_l_min 0
_diffrn_reflns_number 8130
_diffrn_reflns_theta_full 25.06
_diffrn_reflns_theta_max 25.06
_diffrn_reflns_theta_min 1.86
_exptl_absorpt_coefficient_mu 2.315
_exptl_absorpt_correction_T_max 0.6807
_exptl_absorpt_correction_T_min 0.5953
_exptl_absorpt_correction_type multi-scan
_exptl_absorpt_process_details 'TWINABS (Sheldrick, 2003)'
_exptl_crystal_colour Colorless
_exptl_crystal_density_diffrn 1.457
_exptl_crystal_density_method 'not measured'
_exptl_crystal_description Block
_exptl_crystal_F_000 412
_exptl_crystal_size_max 0.25
_exptl_crystal_size_mid 0.22
_exptl_crystal_size_min 0.18
_refine_diff_density_max 0.302
_refine_diff_density_min -0.424
_refine_diff_density_rms 0.059
_refine_ls_extinction_method none
_refine_ls_goodness_of_fit_ref 1.029
_refine_ls_hydrogen_treatment mixed
_refine_ls_matrix_type full
_refine_ls_number_parameters 217
_refine_ls_number_reflns 3154
_refine_ls_number_restraints 66
_refine_ls_restrained_S_all 1.025
_refine_ls_R_factor_all 0.0439
_refine_ls_R_factor_gt 0.0337
_refine_ls_shift/su_max 0.006
_refine_ls_shift/su_mean 0.000
_refine_ls_structure_factor_coef Fsqd
_refine_ls_weighting_details 'calc w=1/[\s^2^(Fo^2^)+(0.0461P)^2^+0.0074P] where P=(Fo^2^+2Fc^2^)/3'
_refine_ls_weighting_scheme calc
_refine_ls_wR_factor_gt 0.0724
_refine_ls_wR_factor_ref 0.0759
_reflns_number_gt 2744
_reflns_number_total 3154
_reflns_threshold_expression >2sigma(I)
_cod_data_source_file ic048442psi20041105_075130.cif
_cod_data_source_block 00036aa
_cod_depositor_comments
;
The following automatic conversions were performed:
'_symmetry_cell_setting' value 'Triclinic' changed to 'triclinic'
according to '/home/saulius/struct/CIF-dictionaries/cif_core.dic'
dictionary named 'cif_core.dic' version 2.4.1 from
2010-06-29.

'_exptl_absorpt_correction_type' value 'Multi-scan' changed
to 'multi-scan' according to
'/home/saulius/struct/CIF-dictionaries/cif_core.dic' dictionary named
'cif_core.dic' version 2.4.1 from 2010-06-29.

Automatic conversion script
Id: cif_fix_enum 1527 2010-12-29 10:47:43Z saulius 
;
_cod_database_code 4308814

loop_
_symmetry_equiv_pos_as_xyz
'x, y, z'
'-x, -y, -z'

loop_
_atom_site_label
_atom_site_type_symbol
_atom_site_fract_x
_atom_site_fract_y
_atom_site_fract_z
_atom_site_U_iso_or_equiv
_atom_site_adp_type
_atom_site_occupancy
_atom_site_symmetry_multiplicity
_atom_site_calc_flag
_atom_site_refinement_flags
_atom_site_disorder_assembly
_atom_site_disorder_group
Mg1 Mg 0.44231(11) 0.71101(11) 0.38740(8) 0.0209(2) Uani 1 1 d . . .
Br1 Br 0.30499(4) 1.01090(4) 0.28477(3) 0.03821(12) Uani 1 1 d . A .
O1 O 0.3148(2) 0.6025(2) 0.38875(18) 0.0272(5) Uani 1 1 d . A .
C1 C 0.2750(3) 0.4925(3) 0.4379(3) 0.0204(6) Uani 1 1 d . . .
O2 O 0.3342(2) 0.3874(3) 0.54160(17) 0.0279(5) Uani 1 1 d . . .
N1 N 0.1590(3) 0.4876(3) 0.3740(2) 0.0224(5) Uani 1 1 d . A .
C2 C 0.1119(4) 0.3600(4) 0.4229(3) 0.0300(7) Uani 1 1 d . . .
H2A H -0.0014 0.4009 0.3960 0.045 Uiso 1 1 calc R A .
H2B H 0.1288 0.3233 0.5123 0.045 Uiso 1 1 calc R . .
H2C H 0.1768 0.2704 0.3933 0.045 Uiso 1 1 calc R . .
C3 C 0.0926(3) 0.5966(4) 0.2537(2) 0.0225(7) Uani 1 1 d . . .
C4 C 0.1076(4) 0.5374(4) 0.1571(3) 0.0333(8) Uani 1 1 d . A .
H4A H 0.1616 0.4254 0.1706 0.040 Uiso 1 1 calc R . .
C5 C 0.0421(5) 0.6451(5) 0.0395(3) 0.0434(9) Uani 1 1 d . . .
H5A H 0.0524 0.6057 -0.0272 0.052 Uiso 1 1 calc R A .
C6 C -0.0368(4) 0.8065(5) 0.0195(3) 0.0475(10) Uani 1 1 d . A .
H6A H -0.0806 0.8787 -0.0608 0.057 Uiso 1 1 calc R . .
C7 C -0.0524(4) 0.8641(4) 0.1157(3) 0.0405(9) Uani 1 1 d . . .
H7A H -0.1074 0.9762 0.1018 0.049 Uiso 1 1 calc R A .
C8 C 0.0119(4) 0.7592(4) 0.2333(3) 0.0287(7) Uani 1 1 d . A .
H8A H 0.0002 0.7997 0.2995 0.034 Uiso 1 1 calc R . .
O3 O 0.3739(2) 0.7373(3) 0.55903(18) 0.0270(5) Uani 1 1 d D A .
C9 C 0.2202(4) 0.7554(4) 0.5987(3) 0.0378(8) Uani 1 1 d D . .
H9A H 0.2198 0.6501 0.6289 0.045 Uiso 1 1 calc R A .
H9B H 0.1338 0.8269 0.5304 0.045 Uiso 1 1 calc R . .
C10 C 0.1964(4) 0.8273(4) 0.7002(3) 0.0405(8) Uani 1 1 d D A .
H10A H 0.2413 0.7433 0.7808 0.049 Uiso 1 1 calc R . .
H10B H 0.0818 0.8970 0.7021 0.049 Uiso 1 1 calc R . .
C11 C 0.2895(4) 0.9237(4) 0.6640(3) 0.0424(9) Uani 1 1 d D . .
H11A H 0.2258 1.0276 0.5998 0.051 Uiso 1 1 calc R A .
H11B H 0.3215 0.9435 0.7352 0.051 Uiso 1 1 calc R . .
C12 C 0.4322(4) 0.8178(4) 0.6168(3) 0.0344(8) Uani 1 1 d D A .
H12A H 0.4752 0.8817 0.5569 0.041 Uiso 1 1 calc R . .
H12B H 0.5175 0.7390 0.6844 0.041 Uiso 1 1 calc R . .
O4 O 0.5242(2) 0.6676(3) 0.22497(18) 0.0287(5) Uani 0.443(8) 1 d PD A 1
C13 C 0.4235(5) 0.6657(6) 0.1357(3) 0.0493(10) Uani 0.443(8) 1 d PD A 1
H13A H 0.3092 0.7229 0.1464 0.059 Uiso 0.443(8) 1 calc PR A 1
H13B H 0.4498 0.5544 0.1419 0.059 Uiso 0.443(8) 1 calc PR A 1
C14 C 0.4604(11) 0.7522(15) 0.0125(8) 0.042(2) Uani 0.443(8) 1 d PD A 1
H14A H 0.4433 0.7143 -0.0531 0.051 Uiso 0.443(8) 1 calc PR A 1
H14B H 0.3939 0.8697 -0.0110 0.051 Uiso 0.443(8) 1 calc PR A 1
C15 C 0.6344(13) 0.7057(18) 0.0389(9) 0.055(3) Uani 0.443(8) 1 d PD A 1
H15A H 0.6667 0.7804 -0.0205 0.067 Uiso 0.443(8) 1 calc PR A 1
H15B H 0.7041 0.5950 0.0391 0.067 Uiso 0.443(8) 1 calc PR A 1
C16 C 0.6374(4) 0.7193(5) 0.1647(3) 0.0428(9) Uani 0.443(8) 1 d PD A 1
H16A H 0.7459 0.6501 0.2098 0.051 Uiso 0.443(8) 1 calc PR A 1
H16B H 0.6057 0.8313 0.1597 0.051 Uiso 0.443(8) 1 calc PR A 1
O4' O 0.5242(2) 0.6676(3) 0.22497(18) 0.0287(5) Uani 0.557(8) 1 d PD A 2
C13' C 0.4235(5) 0.6657(6) 0.1357(3) 0.0493(10) Uani 0.557(8) 1 d PD A 2
H13C H 0.3166 0.7595 0.1192 0.059 Uiso 0.557(8) 1 calc PR A 2
H13D H 0.4105 0.5668 0.1643 0.059 Uiso 0.557(8) 1 calc PR A 2
C14' C 0.5106(11) 0.6717(12) 0.0210(7) 0.042(2) Uani 0.557(8) 1 d PD A 2
H14C H 0.5999 0.5659 0.0261 0.051 Uiso 0.557(8) 1 calc PR A 2
H14D H 0.4370 0.7138 -0.0543 0.051 Uiso 0.557(8) 1 calc PR A 2
C15' C 0.5694(13) 0.7886(12) 0.0303(7) 0.055(3) Uani 0.557(8) 1 d PD A 2
H15C H 0.4806 0.8986 0.0107 0.067 Uiso 0.557(8) 1 calc PR A 2
H15D H 0.6531 0.7894 -0.0242 0.067 Uiso 0.557(8) 1 calc PR A 2
C16' C 0.6374(4) 0.7193(5) 0.1647(3) 0.0428(9) Uani 0.557(8) 1 d PD A 2
H16C H 0.7458 0.6280 0.1783 0.051 Uiso 0.557(8) 1 calc PR A 2
H16D H 0.6424 0.8018 0.1939 0.051 Uiso 0.557(8) 1 calc PR A 2

loop_
_atom_site_aniso_label
_atom_site_aniso_U_11
_atom_site_aniso_U_22
_atom_site_aniso_U_33
_atom_site_aniso_U_23
_atom_site_aniso_U_13
_atom_site_aniso_U_12
Mg1 0.0237(5) 0.0221(5) 0.0177(5) -0.0028(4) 0.0001(4) -0.0133(4)
Br1 0.0511(2) 0.02359(18) 0.03043(18) -0.00183(14) -0.00573(16) -0.01262(15)
O1 0.0326(12) 0.0327(13) 0.0241(11) -0.0069(10) 0.0009(9) -0.0229(10)
C1 0.0201(15) 0.0231(16) 0.0207(15) -0.0108(13) 0.0051(12) -0.0099(13)
O2 0.0254(11) 0.0344(13) 0.0199(10) -0.0024(10) -0.0016(9) -0.0141(10)
N1 0.0253(13) 0.0223(14) 0.0224(13) -0.0045(11) 0.0002(10) -0.0149(11)
C2 0.0358(18) 0.0297(18) 0.0326(18) -0.0077(14) 0.0019(14) -0.0231(15)
C3 0.0212(15) 0.0301(17) 0.0200(15) -0.0052(13) 0.0010(11) -0.0167(13)
C4 0.040(2) 0.038(2) 0.0331(18) -0.0127(15) 0.0022(15) -0.0260(17)
C5 0.060(2) 0.068(3) 0.0230(17) -0.0145(18) 0.0018(16) -0.047(2)
C6 0.048(2) 0.064(3) 0.029(2) 0.0089(19) -0.0100(16) -0.039(2)
C7 0.0357(19) 0.034(2) 0.039(2) 0.0044(16) -0.0046(15) -0.0148(16)
C8 0.0275(16) 0.0280(18) 0.0285(17) -0.0063(14) 0.0027(13) -0.0126(15)
O3 0.0291(11) 0.0325(13) 0.0261(11) -0.0127(10) 0.0063(9) -0.0181(10)
C9 0.0277(18) 0.052(2) 0.044(2) -0.0235(18) 0.0118(15) -0.0221(17)
C10 0.041(2) 0.046(2) 0.036(2) -0.0194(18) 0.0155(16) -0.0185(17)
C11 0.052(2) 0.039(2) 0.045(2) -0.0235(18) 0.0118(17) -0.0227(19)
C12 0.0422(19) 0.043(2) 0.0320(18) -0.0191(16) 0.0094(15) -0.0267(17)
O4 0.0322(12) 0.0411(14) 0.0204(11) -0.0096(10) 0.0054(9) -0.0237(11)
C13 0.050(2) 0.089(3) 0.0316(19) -0.027(2) 0.0100(17) -0.047(2)
C14 0.032(5) 0.068(7) 0.027(2) -0.022(4) 0.006(3) -0.018(5)
C15 0.065(7) 0.076(8) 0.030(3) -0.008(5) 0.017(4) -0.042(6)
C16 0.041(2) 0.065(3) 0.037(2) -0.0176(19) 0.0153(16) -0.037(2)
O4' 0.0322(12) 0.0411(14) 0.0204(11) -0.0096(10) 0.0054(9) -0.0237(11)
C13' 0.050(2) 0.089(3) 0.0316(19) -0.027(2) 0.0100(17) -0.047(2)
C14' 0.032(5) 0.068(7) 0.027(2) -0.022(4) 0.006(3) -0.018(5)
C15' 0.065(7) 0.076(8) 0.030(3) -0.008(5) 0.017(4) -0.042(6)
C16' 0.041(2) 0.065(3) 0.037(2) -0.0176(19) 0.0153(16) -0.037(2)

loop_
_atom_type_symbol
_atom_type_description
_atom_type_scat_dispersion_real
_atom_type_scat_dispersion_imag
_atom_type_scat_source
C C 0.0033 0.0016 'International Tables Vol C Tables 4.2.6.8 and 6.1.1.4'
H H 0.0000 0.0000 'International Tables Vol C Tables 4.2.6.8 and 6.1.1.4'
N N 0.0061 0.0033 'International Tables Vol C Tables 4.2.6.8 and 6.1.1.4'
O O 0.0106 0.0060 'International Tables Vol C Tables 4.2.6.8 and 6.1.1.4'
Mg Mg 0.0486 0.0363 'International Tables Vol C Tables 4.2.6.8 and 6.1.1.4'
Br Br -0.2901 2.4595 'International Tables Vol C Tables 4.2.6.8 and 6.1.1.4'

loop_
_geom_angle_atom_site_label_1
_geom_angle_atom_site_label_2
_geom_angle_atom_site_label_3
_geom_angle
_geom_angle_site_symmetry_1
_geom_angle_site_symmetry_3
_geom_angle_publ_flag
O1 Mg1 O2 126.70(10) . 2_666 ?
O1 Mg1 O4 89.01(9) . . ?
O2 Mg1 O4 88.98(9) 2_666 . ?
O1 Mg1 O3 90.70(9) . . ?
O2 Mg1 O3 87.67(9) 2_666 . ?
O4 Mg1 O3 175.59(9) . . ?
O1 Mg1 Br1 116.08(7) . . ?
O2 Mg1 Br1 117.22(7) 2_666 . ?
O4 Mg1 Br1 92.71(7) . . ?
O3 Mg1 Br1 91.37(7) . . ?
C1 O1 Mg1 152.01(19) . . ?
O2 C1 O1 124.9(2) . . ?
O2 C1 N1 117.7(3) . . ?
O1 C1 N1 117.4(3) . . ?
C1 O2 Mg1 125.63(19) . 2_666 ?
C1 N1 C3 121.0(2) . . ?
C1 N1 C2 120.3(2) . . ?
C3 N1 C2 118.4(2) . . ?
N1 C2 H2A 109.5 . . ?
N1 C2 H2B 109.5 . . ?
H2A C2 H2B 109.5 . . ?
N1 C2 H2C 109.5 . . ?
H2A C2 H2C 109.5 . . ?
H2B C2 H2C 109.5 . . ?
C8 C3 C4 120.0(3) . . ?
C8 C3 N1 120.6(3) . . ?
C4 C3 N1 119.5(3) . . ?
C3 C4 C5 119.1(3) . . ?
C3 C4 H4A 120.5 . . ?
C5 C4 H4A 120.5 . . ?
C6 C5 C4 120.8(3) . . ?
C6 C5 H5A 119.6 . . ?
C4 C5 H5A 119.6 . . ?
C5 C6 C7 119.8(3) . . ?
C5 C6 H6A 120.1 . . ?
C7 C6 H6A 120.1 . . ?
C6 C7 C8 120.4(3) . . ?
C6 C7 H7A 119.8 . . ?
C8 C7 H7A 119.8 . . ?
C3 C8 C7 120.0(3) . . ?
C3 C8 H8A 120.0 . . ?
C7 C8 H8A 120.0 . . ?
C9 O3 C12 109.1(2) . . ?
C9 O3 Mg1 123.45(17) . . ?
C12 O3 Mg1 120.79(18) . . ?
O3 C9 C10 106.2(2) . . ?
O3 C9 H9A 110.5 . . ?
C10 C9 H9A 110.5 . . ?
O3 C9 H9B 110.5 . . ?
C10 C9 H9B 110.5 . . ?
H9A C9 H9B 108.7 . . ?
C9 C10 C11 101.6(3) . . ?
C9 C10 H10A 111.5 . . ?
C11 C10 H10A 111.5 . . ?
C9 C10 H10B 111.5 . . ?
C11 C10 H10B 111.5 . . ?
H10A C10 H10B 109.3 . . ?
C12 C11 C10 102.9(3) . . ?
C12 C11 H11A 111.2 . . ?
C10 C11 H11A 111.2 . . ?
C12 C11 H11B 111.2 . . ?
C10 C11 H11B 111.2 . . ?
H11A C11 H11B 109.1 . . ?
O3 C12 C11 105.0(2) . . ?
O3 C12 H12A 110.7 . . ?
C11 C12 H12A 110.7 . . ?
O3 C12 H12B 110.7 . . ?
C11 C12 H12B 110.7 . . ?
H12A C12 H12B 108.8 . . ?
C13 O4 C16 109.5(2) . . ?
C13 O4 Mg1 121.66(19) . . ?
C16 O4 Mg1 121.52(18) . . ?
O4 C13 C14 104.3(5) . . ?
O4 C13 H13A 110.9 . . ?
C14 C13 H13A 110.9 . . ?
O4 C13 H13B 110.9 . . ?
C14 C13 H13B 110.9 . . ?
H13A C13 H13B 108.9 . . ?
C15 C14 C13 102.1(7) . . ?
C15 C14 H14A 111.3 . . ?
C13 C14 H14A 111.3 . . ?
C15 C14 H14B 111.4 . . ?
C13 C14 H14B 111.4 . . ?
H14A C14 H14B 109.2 . . ?
C14 C15 C16 100.8(7) . . ?
C14 C15 H15A 111.6 . . ?
C16 C15 H15A 111.6 . . ?
C14 C15 H15B 111.6 . . ?
C16 C15 H15B 111.6 . . ?
H15A C15 H15B 109.4 . . ?
O4 C16 C15 105.7(5) . . ?
O4 C16 H16A 110.6 . . ?
C15 C16 H16A 110.6 . . ?
O4 C16 H16B 110.6 . . ?
C15 C16 H16B 110.6 . . ?
H16A C16 H16B 108.7 . . ?
C15' C14' H14C 112.2 . . ?
C15' C14' H14D 112.2 . . ?
H14C C14' H14D 109.8 . . ?
C14' C15' H15C 111.5 . . ?
C14' C15' H15D 111.5 . . ?
H15C C15' H15D 109.3 . . ?

loop_
_geom_bond_atom_site_label_1
_geom_bond_atom_site_label_2
_geom_bond_distance
_geom_bond_site_symmetry_2
_geom_bond_publ_flag
Mg1 O1 1.927(2) . ?
Mg1 O2 1.964(2) 2_666 ?
Mg1 O4 2.098(2) . ?
Mg1 O3 2.121(2) . ?
Mg1 Br1 2.5259(11) . ?
O1 C1 1.267(3) . ?
C1 O2 1.266(3) . ?
C1 N1 1.368(3) . ?
O2 Mg1 1.964(2) 2_666 ?
N1 C3 1.427(4) . ?
N1 C2 1.463(4) . ?
C2 H2A 0.9800 . ?
C2 H2B 0.9800 . ?
C2 H2C 0.9800 . ?
C3 C8 1.378(4) . ?
C3 C4 1.388(4) . ?
C4 C5 1.399(5) . ?
C4 H4A 0.9500 . ?
C5 C6 1.368(6) . ?
C5 H5A 0.9500 . ?
C6 C7 1.374(5) . ?
C6 H6A 0.9500 . ?
C7 C8 1.390(4) . ?
C7 H7A 0.9500 . ?
C8 H8A 0.9500 . ?
O3 C9 1.448(3) . ?
O3 C12 1.456(3) . ?
C9 C10 1.511(4) . ?
C9 H9A 0.9900 . ?
C9 H9B 0.9900 . ?
C10 C11 1.520(5) . ?
C10 H10A 0.9900 . ?
C10 H10B 0.9900 . ?
C11 C12 1.494(5) . ?
C11 H11A 0.9900 . ?
C11 H11B 0.9900 . ?
C12 H12A 0.9900 . ?
C12 H12B 0.9900 . ?
O4 C13 1.439(4) . ?
O4 C16 1.444(4) . ?
C13 C14 1.537(10) . ?
C13 H13A 0.9900 . ?
C13 H13B 0.9900 . ?
C14 C15 1.504(11) . ?
C14 H14A 0.9900 . ?
C14 H14B 0.9900 . ?
C15 C16 1.507(10) . ?
C15 H15A 0.9900 . ?
C15 H15B 0.9900 . ?
C16 H16A 0.9900 . ?
C16 H16B 0.9900 . ?
C14' C15' 1.515(10) . ?
C14' H14C 0.9900 . ?
C14' H14D 0.9900 . ?
C15' H15C 0.9900 . ?
C15' H15D 0.9900 . ?

loop_
_geom_torsion_atom_site_label_1
_geom_torsion_atom_site_label_2
_geom_torsion_atom_site_label_3
_geom_torsion_atom_site_label_4
_geom_torsion
_geom_torsion_site_symmetry_1
_geom_torsion_site_symmetry_2
_geom_torsion_site_symmetry_3
_geom_torsion_site_symmetry_4
_geom_torsion_publ_flag
O2 Mg1 O1 C1 32.9(5) 2_666 . . . ?
O4 Mg1 O1 C1 120.9(4) . . . . ?
O3 Mg1 O1 C1 -54.7(4) . . . . ?
Br1 Mg1 O1 C1 -146.5(4) . . . . ?
Mg1 O1 C1 O2 2.1(6) . . . . ?
Mg1 O1 C1 N1 -178.1(3) . . . . ?
O1 C1 O2 Mg1 -35.1(4) . . . 2_666 ?
N1 C1 O2 Mg1 145.1(2) . . . 2_666 ?
O2 C1 N1 C3 -176.6(3) . . . . ?
O1 C1 N1 C3 3.6(4) . . . . ?
O2 C1 N1 C2 -2.7(4) . . . . ?
O1 C1 N1 C2 177.5(3) . . . . ?
C1 N1 C3 C8 -61.7(4) . . . . ?
C2 N1 C3 C8 124.3(3) . . . . ?
C1 N1 C3 C4 119.4(3) . . . . ?
C2 N1 C3 C4 -54.6(4) . . . . ?
C8 C3 C4 C5 1.0(5) . . . . ?
N1 C3 C4 C5 179.9(3) . . . . ?
C3 C4 C5 C6 -0.4(5) . . . . ?
C4 C5 C6 C7 -0.1(5) . . . . ?
C5 C6 C7 C8 0.2(5) . . . . ?
C4 C3 C8 C7 -1.0(4) . . . . ?
N1 C3 C8 C7 -179.9(3) . . . . ?
C6 C7 C8 C3 0.4(5) . . . . ?
O1 Mg1 O3 C9 -31.4(2) . . . . ?
O2 Mg1 O3 C9 -158.1(2) 2_666 . . . ?
O4 Mg1 O3 C9 -117.6(11) . . . . ?
Br1 Mg1 O3 C9 84.7(2) . . . . ?
O1 Mg1 O3 C12 -179.5(2) . . . . ?
O2 Mg1 O3 C12 53.7(2) 2_666 . . . ?
O4 Mg1 O3 C12 94.3(11) . . . . ?
Br1 Mg1 O3 C12 -63.4(2) . . . . ?
C12 O3 C9 C10 -9.2(4) . . . . ?
Mg1 O3 C9 C10 -160.5(2) . . . . ?
O3 C9 C10 C11 29.6(4) . . . . ?
C9 C10 C11 C12 -38.6(3) . . . . ?
C9 O3 C12 C11 -15.7(3) . . . . ?
Mg1 O3 C12 C11 136.5(2) . . . . ?
C10 C11 C12 O3 34.0(3) . . . . ?
O1 Mg1 O4 C13 33.8(3) . . . . ?
O2 Mg1 O4 C13 160.5(3) 2_666 . . . ?
O3 Mg1 O4 C13 120.0(11) . . . . ?
Br1 Mg1 O4 C13 -82.3(3) . . . . ?
O1 Mg1 O4 C16 -179.3(2) . . . . ?
O2 Mg1 O4 C16 -52.5(2) 2_666 . . . ?
O3 Mg1 O4 C16 -93.1(11) . . . . ?
Br1 Mg1 O4 C16 64.7(2) . . . . ?
C16 O4 C13 C14 -11.0(6) . . . . ?
Mg1 O4 C13 C14 139.5(5) . . . . ?
O4 C13 C14 C15 33.0(11) . . . . ?
C13 C14 C15 C16 -41.2(12) . . . . ?
C13 O4 C16 C15 -15.5(6) . . . . ?
Mg1 O4 C16 C15 -166.0(6) . . . . ?
C14 C15 C16 O4 35.6(11) . . . . ?
